data_7131087
loop_
_publ_author_name
'Toda, Yasunori'
'Kooguchi, Airi'
'Sukegawa, Kimiya'
'Kikuchi, Ayaka'
'Suga, Hiroyuki'

_publ_section_title
;
 Ring-fused hexahydro-1,2,4,5-tetrazines: synthesis, structure, and
 mechanistic studies on isolable rotational isomers.
;
_journal_issue 6
_journal_name_full 'Chemical communications (Cambridge, England)'
_journal_page_first 700
_journal_page_last 703
_journal_paper_doi 10.1039/d2cc06170h
_journal_volume 59
_journal_year 2023
_chemical_formula_sum 'C20 H20 N4 O2'
_chemical_formula_weight 348.40
_space_group_crystal_system monoclinic
_space_group_IT_number 15
_space_group_name_Hall '-C 2yc'
_space_group_name_H-M_alt 'C 1 2/c 1'
_atom_sites_solution_hydrogens geom
_atom_sites_solution_primary direct
_atom_sites_solution_secondary difmap
_audit_update_record
;
2022-10-31 deposited with the CCDC.	2022-12-12 downloaded from the CCDC.
;
_cell_angle_alpha 90
_cell_angle_beta 115.876(12)
_cell_angle_gamma 90
_cell_formula_units_Z 8
_cell_length_a 21.28(2)
_cell_length_b 8.194(8)
_cell_length_c 22.20(2)
_cell_measurement_reflns_used 148
_cell_measurement_temperature 88.(2)
_cell_measurement_theta_max 21.9964
_cell_measurement_theta_min 2.0698
_cell_volume 3483(6)
_computing_cell_refinement 'APEX2 v2010.11-3 (Bruker AXS)'
_computing_data_collection 'Bruker Instrument Service v2010.11.0.0'
_computing_data_reduction 'SAINT V7.68A (Bruker AXS, 2009)'
_computing_structure_refinement 'SHELXL-97 (Sheldrick, 2008)'
_computing_structure_solution 'SHELXS-97 (Sheldrick, 2008)'
_diffrn_ambient_temperature 88.(2)
_diffrn_detector_area_resol_mean 8.3333
_diffrn_measured_fraction_theta_full 0.969
_diffrn_measured_fraction_theta_max 0.969
_diffrn_measurement_device_type 'Bruker SMART APEX2'
_diffrn_measurement_method \w
_diffrn_radiation_type MoK\a
_diffrn_radiation_wavelength 0.71073
_diffrn_reflns_av_R_equivalents 0.0407
_diffrn_reflns_av_sigmaI/netI 0.0533
_diffrn_reflns_limit_h_max 26
_diffrn_reflns_limit_h_min -27
_diffrn_reflns_limit_k_max 9
_diffrn_reflns_limit_k_min -10
_diffrn_reflns_limit_l_max 28
_diffrn_reflns_limit_l_min -15
_diffrn_reflns_number 9409
_diffrn_reflns_theta_full 27.14
_diffrn_reflns_theta_max 27.14
_diffrn_reflns_theta_min 2.04
_exptl_absorpt_coefficient_mu 0.089
_exptl_absorpt_correction_T_max 0.980
_exptl_absorpt_correction_T_min 0.974
_exptl_absorpt_correction_type multi-scan
_exptl_absorpt_process_details 'SADABS V2008/1 (Bruker AXS)'
_exptl_crystal_colour clear
_exptl_crystal_density_diffrn 1.329
_exptl_crystal_density_method 'not measured'
_exptl_crystal_description block
_exptl_crystal_F_000 1472
_exptl_crystal_size_max 0.320
_exptl_crystal_size_mid 0.245
_exptl_crystal_size_min 0.230
_refine_diff_density_max 0.296
_refine_diff_density_min -0.193
_refine_ls_extinction_coef 0.0030(4)
_refine_ls_extinction_method SHELXL
_refine_ls_goodness_of_fit_ref 1.031
_refine_ls_hydrogen_treatment mixed
_refine_ls_matrix_type full
_refine_ls_number_parameters 244
_refine_ls_number_reflns 3758
_refine_ls_number_restraints 0
_refine_ls_restrained_S_all 1.031
_refine_ls_R_factor_all 0.1258
_refine_ls_R_factor_gt 0.0555
_refine_ls_shift/su_max 0.002
_refine_ls_shift/su_mean 0.000
_refine_ls_structure_factor_coef Fsqd
_refine_ls_weighting_details 'calc w=1/[\s^2^(Fo^2^)+(0.0753P)^2^+0.0000P] where P=(Fo^2^+2Fc^2^)/3'
_refine_ls_weighting_scheme calc
_refine_ls_wR_factor_gt 0.1360
_refine_ls_wR_factor_ref 0.1687
_reflns_number_gt 1854
_reflns_number_total 3758
_reflns_threshold_expression >2sigma(I)
_cod_data_source_file d2cc06170h2.cif
_cod_data_source_block I
_cod_depositor_comments 'Adding full bibliography for 7131087--7131090.cif.'
_cod_original_cell_volume 3483.(6)
_cod_database_code 7131087

loop_
_space_group_symop_operation_xyz
'x, y, z'
'-x, y, -z+1/2'
'x+1/2, y+1/2, z'
'-x+1/2, y+1/2, -z+1/2'
'-x, -y, -z'
'x, -y, z-1/2'
'-x+1/2, -y+1/2, -z'
'x+1/2, -y+1/2, z-1/2'

loop_
_atom_site_type_symbol
_atom_site_label
_atom_site_fract_x
_atom_site_fract_y
_atom_site_fract_z
_atom_site_U_iso_or_equiv
_atom_site_adp_type
_atom_site_calc_flag
_atom_site_refinement_flags
_atom_site_occupancy
_atom_site_disorder_assembly
_atom_site_disorder_group
O O1 0.08237(11) 0.4281(3) 1.03674(9) 0.0792(7) Uani d . 1 . .
O O2 0.19324(10) -0.0935(2) 1.00514(9) 0.0736(6) Uani d . 1 . .
N N1 0.15205(10) 0.1830(3) 0.87374(10) 0.0559(6) Uani d . 1 . .
N N2 0.15468(11) 0.1228(3) 0.93633(10) 0.0599(6) Uani d . 1 . .
N N3 0.09165(11) 0.4128(2) 0.88292(10) 0.0543(6) Uani d . 1 . .
N N4 0.09884(12) 0.3518(3) 0.94657(11) 0.0603(6) Uani d . 1 . .
C C1 0.15808(17) 0.5543(4) 0.70026(15) 0.0683(8) Uani d . 1 . .
H H1A 0.1592 0.5976 0.6611 0.082 Uiso calc R 1 . .
C C2 0.10586(16) 0.4505(4) 0.69484(13) 0.0670(8) Uani d . 1 . .
H H2 0.0707 0.4216 0.6519 0.08 Uiso calc R 1 . .
C C3 0.10393(14) 0.3872(3) 0.75173(13) 0.0612(7) Uani d . 1 . .
H H3 0.0673 0.3154 0.7478 0.073 Uiso calc R 1 . .
C C4 0.15538(13) 0.4282(3) 0.81460(11) 0.0484(6) Uani d . 1 . .
C C5 0.15445(13) 0.3604(3) 0.87687(12) 0.0523(7) Uani d . 1 . .
H H5 0.1971 0.3968 0.917 0.063 Uiso calc R 1 . .
C C6 0.09893(13) 0.1780(3) 0.95200(13) 0.0569(7) Uani d . 1 . .
H H6 0.1124 0.1507 1.0 0.068 Uiso calc R 1 . .
C C7 0.02845(14) 0.1020(3) 0.91065(13) 0.0549(7) Uani d . 1 . .
C C8 -0.02342(16) 0.1254(4) 0.93122(17) 0.0765(9) Uani d . 1 . .
H H8 -0.0136 0.1874 0.9705 0.092 Uiso calc R 1 . .
C C9 -0.08862(19) 0.0610(4) 0.8961(2) 0.0893(10) Uani d . 1 . .
H H9 -0.1239 0.0806 0.9106 0.107 Uiso calc R 1 . .
C C10 -0.10335(18) -0.0305(4) 0.8408(2) 0.0877(10) Uani d . 1 . .
H H10 -0.1485 -0.0769 0.8169 0.105 Uiso calc R 1 . .
C C11 0.09240(19) 0.5917(3) 0.89298(17) 0.0796(9) Uani d . 1 . .
H H11A 0.0603 0.6467 0.8511 0.095 Uiso calc R 1 . .
H H11B 0.14 0.6359 0.907 0.095 Uiso calc R 1 . .
C C12 0.06882(16) 0.6176(4) 0.94683(14) 0.0670(8) Uani d . 1 . .
H H12A 0.0951 0.708 0.9769 0.08 Uiso calc R 1 . .
H H12B 0.0183 0.6431 0.9272 0.08 Uiso calc R 1 . .
C C13 0.08378(13) 0.4606(4) 0.98359(14) 0.0601(7) Uani d . 1 . .
C C14 0.21772(15) 0.1117(4) 0.87636(16) 0.0755(9) Uani d . 1 . .
H H14A 0.2132 0.0909 0.8307 0.091 Uiso calc R 1 . .
H H14B 0.2578 0.1856 0.9 0.091 Uiso calc R 1 . .
C C15 0.2266(2) -0.0424(4) 0.91350(19) 0.0720(9) Uani d . 1 . .
C C16 0.19148(13) -0.0130(3) 0.95800(13) 0.0533(6) Uani d . 1 . .
C C17 -0.0516(2) -0.0560(4) 0.81921(18) 0.0909(10) Uani d . 1 . .
H H17 -0.0613 -0.1196 0.7804 0.109 Uiso calc R 1 . .
C C18 0.01349(17) 0.0110(4) 0.85435(17) 0.0763(9) Uani d . 1 . .
H H18 0.0486 -0.0059 0.8394 0.092 Uiso calc R 1 . .
C C19 0.20741(13) 0.5325(3) 0.81921(13) 0.0584(7) Uani d . 1 . .
H H23 0.2429 0.5613 0.862 0.07 Uiso calc R 1 . .
C C20 0.20908(15) 0.5966(4) 0.76227(14) 0.0693(8) Uani d . 1 . .
H H21 0.2453 0.6696 0.766 0.083 Uiso calc R 1 . .
H H22 0.2685(16) -0.082(3) 0.9361(14) 0.074(9) Uiso d . 1 . .
H H24 0.197(2) -0.122(5) 0.8772(19) 0.129(15) Uiso d . 1 . .

loop_
_atom_site_aniso_label
_atom_site_aniso_U_11
_atom_site_aniso_U_22
_atom_site_aniso_U_33
_atom_site_aniso_U_12
_atom_site_aniso_U_13
_atom_site_aniso_U_23
O1 0.0891(15) 0.1060(18) 0.0546(12) 0.0022(12) 0.0425(11) -0.0052(11)
O2 0.0763(13) 0.0763(14) 0.0680(13) 0.0111(11) 0.0315(11) 0.0201(11)
N1 0.0612(13) 0.0657(16) 0.0564(13) 0.0089(11) 0.0401(11) 0.0101(10)
N2 0.0637(14) 0.0725(16) 0.0575(13) 0.0151(12) 0.0392(11) 0.0185(11)
N3 0.0681(14) 0.0541(14) 0.0565(13) 0.0019(11) 0.0418(11) 0.0042(10)
N4 0.0829(16) 0.0593(16) 0.0598(14) 0.0021(12) 0.0508(13) 0.0037(11)
C1 0.081(2) 0.080(2) 0.0564(18) 0.0110(17) 0.0414(17) 0.0143(15)
C2 0.079(2) 0.077(2) 0.0406(15) 0.0044(16) 0.0230(14) 0.0000(13)
C3 0.0664(17) 0.0665(19) 0.0523(16) -0.0095(14) 0.0275(14) -0.0043(13)
C4 0.0514(14) 0.0578(17) 0.0433(14) 0.0010(12) 0.0275(12) 0.0020(11)
C5 0.0527(15) 0.0642(19) 0.0454(14) -0.0025(13) 0.0265(12) 0.0010(12)
C6 0.0651(17) 0.0634(18) 0.0571(16) 0.0070(14) 0.0403(14) 0.0095(13)
C7 0.0689(18) 0.0459(16) 0.0655(17) 0.0081(13) 0.0439(15) 0.0116(13)
C8 0.076(2) 0.085(2) 0.091(2) 0.0015(18) 0.0573(19) 0.0020(17)
C9 0.079(2) 0.088(3) 0.122(3) -0.002(2) 0.063(2) 0.006(2)
C10 0.071(2) 0.067(2) 0.121(3) -0.0067(17) 0.038(2) 0.013(2)
C11 0.118(3) 0.054(2) 0.102(2) -0.0009(17) 0.080(2) -0.0048(16)
C12 0.0763(19) 0.066(2) 0.0690(18) -0.0015(16) 0.0414(16) -0.0122(15)
C13 0.0552(16) 0.079(2) 0.0557(16) -0.0041(14) 0.0334(14) -0.0107(15)
C14 0.0685(19) 0.088(2) 0.091(2) 0.0215(17) 0.0537(17) 0.0182(17)
C15 0.0599(19) 0.086(3) 0.077(2) 0.0213(19) 0.0368(18) 0.017(2)
C16 0.0450(14) 0.0575(18) 0.0513(15) -0.0019(13) 0.0154(12) 0.0016(13)
C17 0.097(3) 0.082(3) 0.102(3) -0.004(2) 0.051(2) -0.0166(19)
C18 0.071(2) 0.072(2) 0.097(2) -0.0047(17) 0.0463(18) -0.0076(18)
C19 0.0517(15) 0.079(2) 0.0474(15) -0.0067(14) 0.0239(13) 0.0027(13)
C20 0.0665(18) 0.088(2) 0.0632(19) -0.0071(16) 0.0374(16) 0.0115(16)

loop_
_atom_type_symbol
_atom_type_description
_atom_type_scat_dispersion_real
_atom_type_scat_dispersion_imag
_atom_type_scat_source
C C 0.0033 0.0016 'International Tables Vol C Tables 4.2.6.8 and 6.1.1.4'
H H 0.0000 0.0000 'International Tables Vol C Tables 4.2.6.8 and 6.1.1.4'
N N 0.0061 0.0033 'International Tables Vol C Tables 4.2.6.8 and 6.1.1.4'
O O 0.0106 0.0060 'International Tables Vol C Tables 4.2.6.8 and 6.1.1.4'

loop_
_geom_angle_atom_site_label_1
_geom_angle_atom_site_label_2
_geom_angle_atom_site_label_3
_geom_angle_site_symmetry_1
_geom_angle_site_symmetry_3
_geom_angle
_geom_angle_publ_flag
N2 N1 C5 . . 107.94(19) ?
N2 N1 C14 . . 100.66(19) ?
C5 N1 C14 . . 112.1(2) ?
C16 N2 C6 . . 126.3(2) ?
C16 N2 N1 . . 113.8(2) ?
C6 N2 N1 . . 115.5(2) ?
N4 N3 C5 . . 106.12(19) ?
N4 N3 C11 . . 101.85(19) ?
C5 N3 C11 . . 110.7(2) ?
C13 N4 C6 . . 127.0(2) ?
C13 N4 N3 . . 114.7(2) ?
C6 N4 N3 . . 115.04(19) ?
C2 C1 C20 . . 120.2(3) ?
C2 C1 H1A . . 119.9 ?
C20 C1 H1A . . 119.9 ?
C1 C2 C3 . . 120.1(3) ?
C1 C2 H2 . . 119.9 ?
C3 C2 H2 . . 119.9 ?
C2 C3 C4 . . 120.2(3) ?
C2 C3 H3 . . 119.9 ?
C4 C3 H3 . . 119.9 ?
C19 C4 C3 . . 119.0(2) ?
C19 C4 C5 . . 119.9(2) ?
C3 C4 C5 . . 121.1(2) ?
N1 C5 N3 . . 106.41(19) ?
N1 C5 C4 . . 109.9(2) ?
N3 C5 C4 . . 110.9(2) ?
N1 C5 H5 . . 109.9 ?
N3 C5 H5 . . 109.9 ?
C4 C5 H5 . . 109.9 ?
N4 C6 N2 . . 105.2(2) ?
N4 C6 C7 . . 113.3(2) ?
N2 C6 C7 . . 115.2(2) ?
N4 C6 H6 . . 107.6 ?
N2 C6 H6 . . 107.6 ?
C7 C6 H6 . . 107.6 ?
C18 C7 C8 . . 118.5(3) ?
C18 C7 C6 . . 123.6(2) ?
C8 C7 C6 . . 117.9(3) ?
C9 C8 C7 . . 121.1(3) ?
C9 C8 H8 . . 119.4 ?
C7 C8 H8 . . 119.4 ?
C10 C9 C8 . . 120.5(3) ?
C10 C9 H9 . . 119.8 ?
C8 C9 H9 . . 119.8 ?
C9 C10 C17 . . 119.3(3) ?
C9 C10 H10 . . 120.4 ?
C17 C10 H10 . . 120.4 ?
N3 C11 C12 . . 105.9(2) ?
N3 C11 H11A . . 110.5 ?
C12 C11 H11A . . 110.5 ?
N3 C11 H11B . . 110.5 ?
C12 C11 H11B . . 110.5 ?
H11A C11 H11B . . 108.7 ?
C13 C12 C11 . . 104.5(2) ?
C13 C12 H12A . . 110.9 ?
C11 C12 H12A . . 110.9 ?
C13 C12 H12B . . 110.9 ?
C11 C12 H12B . . 110.9 ?
H12A C12 H12B . . 108.9 ?
O1 C13 N4 . . 124.0(3) ?
O1 C13 C12 . . 129.1(2) ?
N4 C13 C12 . . 106.9(2) ?
C15 C14 N1 . . 104.3(2) ?
C15 C14 H14A . . 110.9 ?
N1 C14 H14A . . 110.9 ?
C15 C14 H14B . . 110.9 ?
N1 C14 H14B . . 110.9 ?
H14A C14 H14B . . 108.9 ?
C14 C15 C16 . . 104.6(3) ?
C14 C15 H22 . . 119.1(19) ?
C16 C15 H22 . . 111.1(18) ?
C14 C15 H24 . . 103.(2) ?
C16 C15 H24 . . 108.(2) ?
H22 C15 H24 . . 111.(3) ?
O2 C16 N2 . . 123.8(2) ?
O2 C16 C15 . . 129.8(3) ?
N2 C16 C15 . . 106.4(2) ?
C18 C17 C10 . . 119.8(3) ?
C18 C17 H17 . . 120.1 ?
C10 C17 H17 . . 120.1 ?
C7 C18 C17 . . 120.8(3) ?
C7 C18 H18 . . 119.6 ?
C17 C18 H18 . . 119.6 ?
C4 C19 C20 . . 120.8(2) ?
C4 C19 H23 . . 119.6 ?
C20 C19 H23 . . 119.6 ?
C1 C20 C19 . . 119.7(3) ?
C1 C20 H21 . . 120.2 ?
C19 C20 H21 . . 120.2 ?

loop_
_geom_bond_atom_site_label_1
_geom_bond_atom_site_label_2
_geom_bond_site_symmetry_2
_geom_bond_distance
_geom_bond_publ_flag
O1 C13 . 1.223(3) ?
O2 C16 . 1.224(3) ?
N1 N2 . 1.452(3) ?
N1 C5 . 1.455(4) ?
N1 C14 . 1.492(3) ?
N2 C16 . 1.324(3) ?
N2 C6 . 1.447(3) ?
N3 N4 . 1.442(3) ?
N3 C5 . 1.464(3) ?
N3 C11 . 1.482(4) ?
N4 C13 . 1.342(3) ?
N4 C6 . 1.429(4) ?
C1 C2 . 1.362(4) ?
C1 C20 . 1.374(4) ?
C1 H1A . 0.95 ?
C2 C3 . 1.383(4) ?
C2 H2 . 0.95 ?
C3 C4 . 1.388(4) ?
C3 H3 . 0.95 ?
C4 C19 . 1.367(3) ?
C4 C5 . 1.498(3) ?
C5 H5 . 1.0 ?
C6 C7 . 1.509(4) ?
C6 H6 . 1.0 ?
C7 C18 . 1.368(4) ?
C7 C8 . 1.380(4) ?
C8 C9 . 1.366(5) ?
C8 H8 . 0.95 ?
C9 C10 . 1.354(5) ?
C9 H9 . 0.95 ?
C10 C17 . 1.395(5) ?
C10 H10 . 0.95 ?
C11 C12 . 1.500(4) ?
C11 H11A . 0.99 ?
C11 H11B . 0.99 ?
C12 C13 . 1.482(4) ?
C12 H12A . 0.99 ?
C12 H12B . 0.99 ?
C14 C15 . 1.474(4) ?
C14 H14A . 0.99 ?
C14 H14B . 0.99 ?
C15 C16 . 1.495(4) ?
C15 H22 . 0.87(3) ?
C15 H24 . 1.02(4) ?
C17 C18 . 1.373(5) ?
C17 H17 . 0.95 ?
C18 H18 . 0.95 ?
C19 C20 . 1.384(3) ?
C19 H23 . 0.95 ?
C20 H21 . 0.95 ?
